data_1527750
loop_
_publ_author_name
'Makarov, E.S.'
'Gudkov, L.S.'

_publ_section_title
;
 X-ray diffraction studies of thorium-zinc alloys
;
_journal_name_full Kristallografiya
_journal_page_first 650
_journal_page_last 656
_journal_volume 1
_journal_year 1956
_chemical_formula_sum 'Th Zn2'
_space_group_IT_number 191
_symmetry_space_group_name_Hall '-P 6 2'
_symmetry_space_group_name_H-M 'P 6/m m m'
_cell_angle_alpha 90
_cell_angle_beta 90
_cell_angle_gamma 120
_cell_formula_units_Z 1
_cell_length_a 4.2
_cell_length_b 4.2
_cell_length_c 4.17
_cell_volume 63.704
_citation_journal_id_ASTM KRISAJ
_cod_data_source_file Makarov_KRISAJ_1956_125.cif
_cod_data_source_block Th1Zn2
_cod_original_cell_volume 63.70378
_cod_original_formula_sum 'Th1 Zn2'
_cod_database_code 1527750

loop_
_symmetry_equiv_pos_as_xyz
x,y,z
x-y,x,z
-y,x-y,z
-x,-y,z
-x+y,-x,z
y,-x+y,z
-y,-x,-z
x-y,-y,-z
x,x-y,-z
y,x,-z
-x+y,y,-z
-x,-x+y,-z
-x,-y,-z
-x+y,-x,-z
y,-x+y,-z
x,y,-z
x-y,x,-z
-y,x-y,-z
y,x,z
-x+y,y,z
-x,-x+y,z
-y,-x,z
x-y,-y,z
x,x-y,z

loop_
_atom_site_label
_atom_site_type_symbol
_atom_site_fract_x
_atom_site_fract_y
_atom_site_fract_z
_atom_site_occupancy
_atom_site_U_iso_or_equiv
Th1 Th 0 0 0 1 0.0
Zn1 Zn 0.3333 0.6667 0.5 1 0.0
